data_7005489
loop_
_publ_author_name
'Seredyuk, Maksym'
'Haukka, Matti'
'Fritsky, Igor O.'
'Koz\/lowski, Henryk'
'Kr\"amer, Roland'
'Pavlenko, Vadim A.'
'G\"utlich, Philipp'

_publ_section_title
;
 Bis(3,5-dimethyl-1H-pyrazolyl)selenide--a new bidentate bent connector
 for preparation of 1D and 2D co-ordination polymers.
;
_journal_issue 29
_journal_name_full 'Dalton transactions (Cambridge, England : 2003)'
_journal_page_first 3183
_journal_page_last 3194
_journal_paper_doi 10.1039/b702574b
_journal_year 2007
_chemical_formula_moiety 'C26 H28 Cd3 N14 Se2, C H4 O'
_chemical_formula_sum 'C27 H32 Cd3 N14 O Se2'
_chemical_formula_weight 1063.79
_chemical_name_common
;
catena-(bis((mu-cis-bis(3,5-dimethyl-1H-
pyrazolyl)selenide))cadmium(ii)) bis(tricyanocadmate(ii)) methanol
solvate
;
_chemical_name_systematic
;
catena-{bis([mu-cis-bis(3,5-dimethyl-1H-pyrazolyl)selenide])cadmium(II)}
bis(tricyanocadmate(II)) methanol solvate
;
_space_group_IT_number 2
_symmetry_cell_setting triclinic
_symmetry_space_group_name_Hall '-P 1'
_symmetry_space_group_name_H-M 'P -1'
_atom_sites_solution_hydrogens geom
_atom_sites_solution_primary direct
_atom_sites_solution_secondary difmap
_audit_creation_method SHELXL-97
_cell_angle_alpha 76.0130(10)
_cell_angle_beta 86.852(2)
_cell_angle_gamma 61.820(2)
_cell_formula_units_Z 1
_cell_length_a 9.6950(2)
_cell_length_b 9.9608(3)
_cell_length_c 12.4645(3)
_cell_measurement_temperature 120(2)
_cell_volume 1027.09(5)
_computing_cell_refinement 'Denzo/Scalepack (Otwinowski & Minor, 1997)'
_computing_data_collection 'Collect (Nonius BV, 1997-2000)'
_computing_data_reduction 'Denzo/Scalepack (Otwinowski & Minor, 1997)'
_computing_molecular_graphics 'Diamond v.3.0c (Crystal Impact GbR, 2005)'
_computing_publication_material 'SHELXL-97 (Sheldrick, 1997)'
_computing_structure_refinement 'SHELXL-97 (Sheldrick, 1997)'
_computing_structure_solution 'SIR2004 (Burla et al., 2005)'
_diffrn_ambient_temperature 120(2)
_diffrn_detector_area_resol_mean 9
_diffrn_measured_fraction_theta_full 0.999
_diffrn_measured_fraction_theta_max 0.999
_diffrn_measurement_device '95mm CCD camera on \k-goniostat'
_diffrn_measurement_device_type 'Nonius KappaCCD'
_diffrn_measurement_method '\f scans and \w scans with \k offset'
_diffrn_radiation_monochromator 'horizontally mounted graphite crystal'
_diffrn_radiation_source 'fine-focus sealed tube'
_diffrn_radiation_type MoK\a
_diffrn_radiation_wavelength 0.71073
_diffrn_reflns_av_R_equivalents 0.0376
_diffrn_reflns_av_sigmaI/netI 0.0236
_diffrn_reflns_limit_h_max 11
_diffrn_reflns_limit_h_min -11
_diffrn_reflns_limit_k_max 11
_diffrn_reflns_limit_k_min -11
_diffrn_reflns_limit_l_max 14
_diffrn_reflns_limit_l_min -14
_diffrn_reflns_number 18486
_diffrn_reflns_theta_full 25.00
_diffrn_reflns_theta_max 25.00
_diffrn_reflns_theta_min 2.45
_exptl_absorpt_coefficient_mu 3.349
_exptl_absorpt_correction_T_max 0.5882
_exptl_absorpt_correction_T_min 0.4379
_exptl_absorpt_correction_type multi-scan
_exptl_absorpt_process_details 'Xprep in Shelxtl v.6.14-1 (Sheldrick, 2005)'
_exptl_crystal_colour colorless
_exptl_crystal_density_diffrn 1.720
_exptl_crystal_density_method 'not measured'
_exptl_crystal_description block
_exptl_crystal_F_000 512
_exptl_crystal_size_max 0.27
_exptl_crystal_size_mid 0.25
_exptl_crystal_size_min 0.16
_platon_squeeze_details
;
Methanol solvent was partialy removed from the crystal and therefore it was
treated as a diffuse contribution using the program SQUEEZE (A. Spek, Platon
Library).
;
_refine_diff_density_max 1.627
_refine_diff_density_min -0.782
_refine_diff_density_rms 0.113
_refine_ls_extinction_method none
_refine_ls_goodness_of_fit_ref 1.098
_refine_ls_hydrogen_treatment constr
_refine_ls_matrix_type full
_refine_ls_number_parameters 232
_refine_ls_number_reflns 3607
_refine_ls_number_restraints 1
_refine_ls_restrained_S_all 1.098
_refine_ls_R_factor_all 0.0395
_refine_ls_R_factor_gt 0.0360
_refine_ls_shift/su_max 0.001
_refine_ls_shift/su_mean 0.000
_refine_ls_structure_factor_coef Fsqd
_refine_ls_weighting_details 'calc w=1/[\s^2^(Fo^2^)+(0.0496P)^2^+2.5570P] where P=(Fo^2^+2Fc^2^)/3'
_refine_ls_weighting_scheme calc
_refine_ls_wR_factor_gt 0.0978
_refine_ls_wR_factor_ref 0.0997
_reflns_number_gt 3259
_reflns_number_total 3607
_reflns_threshold_expression >2sigma(I)
_cod_data_source_file b702574b.txt
_cod_data_source_block 7
_cod_original_cell_volume 1027.09(4)
_cod_database_code 7005489

loop_
_symmetry_equiv_pos_as_xyz
'x, y, z'
'-x, -y, -z'

loop_
_atom_site_label
_atom_site_type_symbol
_atom_site_fract_x
_atom_site_fract_y
_atom_site_fract_z
_atom_site_U_iso_or_equiv
_atom_site_adp_type
_atom_site_occupancy
_atom_site_symmetry_multiplicity
_atom_site_calc_flag
_atom_site_refinement_flags
_atom_site_disorder_assembly
_atom_site_disorder_group
Cd1 Cd 0.0000 0.0000 0.5000 0.02377(13) Uani 1 2 d S . .
Se1 Se 0.27691(5) 0.46338(5) 0.51190(4) 0.03030(14) Uani 1 1 d . . .
Cd2A Cd -0.0968(15) 0.3112(10) 0.0447(3) 0.0665(15) Uani 0.221(8) 1 d P A 1
Cd2B Cd -0.1839(4) 0.31345(18) 0.04859(8) 0.0766(15) Uani 0.706(9) 1 d P A 2
Cd2C Cd -0.2742(6) 0.2660(6) 0.0657(3) 0.0265(18) Uani 0.071(2) 1 d P A 3
N1 N 0.0762(4) 0.1760(4) 0.5438(3) 0.0272(7) Uani 1 1 d . . .
N2 N 0.0942(4) 0.1785(4) 0.6510(3) 0.0299(8) Uani 1 1 d . . .
H2 H 0.0651 0.1278 0.7078 0.036 Uiso 1 1 calc R . .
N3 N 0.7411(4) 0.1312(4) 0.5592(3) 0.0281(7) Uani 1 1 d . . .
N4 N 0.7207(4) 0.1950(4) 0.6482(3) 0.0272(7) Uani 1 1 d . . .
H4 H 0.7960 0.1660 0.6986 0.033 Uiso 1 1 calc R . .
N5 N -0.0797(4) 0.1360(4) 0.3154(3) 0.0334(8) Uani 1 1 d . A .
N6 N -0.0864(5) 0.1368(5) -0.1560(3) 0.0393(9) Uani 1 1 d . A .
C1 C 0.1340(4) 0.2673(5) 0.4838(3) 0.0287(9) Uani 1 1 d . . .
C2 C 0.1342(6) 0.2961(6) 0.3613(4) 0.0380(10) Uani 1 1 d . . .
H2A H 0.1948 0.1958 0.3408 0.057 Uiso 1 1 calc R . .
H2B H 0.1819 0.3642 0.3330 0.057 Uiso 1 1 calc R . .
H2C H 0.0261 0.3473 0.3292 0.057 Uiso 1 1 calc R . .
C3 C 0.1885(4) 0.3262(5) 0.5540(4) 0.0282(9) Uani 1 1 d . . .
C4 C 0.1613(5) 0.2667(5) 0.6604(4) 0.0303(9) Uani 1 1 d . . .
C5 C 0.1940(7) 0.2863(7) 0.7691(4) 0.0465(12) Uani 1 1 d . . .
H5A H 0.1129 0.2841 0.8189 0.070 Uiso 1 1 calc R . .
H5B H 0.1939 0.3871 0.7584 0.070 Uiso 1 1 calc R . .
H5C H 0.2968 0.2007 0.8017 0.070 Uiso 1 1 calc R . .
C6 C 0.6006(5) 0.2054(5) 0.5045(3) 0.0268(8) Uani 1 1 d . . .
C7 C 0.5706(5) 0.1635(5) 0.4037(4) 0.0351(10) Uani 1 1 d . . .
H7A H 0.6708 0.0968 0.3768 0.053 Uiso 1 1 calc R . .
H7B H 0.5116 0.2596 0.3457 0.053 Uiso 1 1 calc R . .
H7C H 0.5097 0.1067 0.4227 0.053 Uiso 1 1 calc R . .
C8 C 0.4903(5) 0.3174(5) 0.5582(3) 0.0268(8) Uani 1 1 d . . .
C9 C 0.5725(5) 0.3070(5) 0.6498(3) 0.0287(9) Uani 1 1 d . . .
C10 C 0.5211(5) 0.3958(6) 0.7383(4) 0.0390(11) Uani 1 1 d . . .
H10A H 0.5251 0.3246 0.8092 0.058 Uiso 1 1 calc R . .
H10B H 0.4136 0.4812 0.7189 0.058 Uiso 1 1 calc R . .
H10C H 0.5911 0.4397 0.7447 0.058 Uiso 1 1 calc R . .
C11 C -0.1140(7) 0.1993(6) 0.2249(4) 0.0472(13) Uani 1 1 d . . .
C12 C -0.1093(6) 0.1894(6) -0.0814(4) 0.0432(12) Uani 1 1 d . . .
C13 C -0.044(3) 0.4661(12) 0.0108(6) 0.240(11) Uani 0.499(9) 1 d P . 4
N13 N -0.044(3) 0.4661(12) 0.0108(6) 0.240(11) Uani 0.499(9) 1 d P . 4
C14 C -0.4294(18) 0.4658(14) 0.0128(7) 0.253(11) Uani 0.501(9) 1 d P . 5
N14 N -0.4294(18) 0.4658(14) 0.0128(7) 0.253(11) Uani 0.501(9) 1 d P . 5

loop_
_atom_site_aniso_label
_atom_site_aniso_U_11
_atom_site_aniso_U_22
_atom_site_aniso_U_33
_atom_site_aniso_U_23
_atom_site_aniso_U_13
_atom_site_aniso_U_12
Cd1 0.0202(2) 0.0280(2) 0.0202(2) -0.00814(16) 0.00152(15) -0.00814(17)
Se1 0.0229(2) 0.0225(2) 0.0396(3) -0.00772(18) 0.00358(18) -0.00617(18)
Cd2A 0.137(4) 0.083(2) 0.0211(10) -0.0169(10) 0.0148(16) -0.084(3)
Cd2B 0.124(2) 0.0423(7) 0.0207(4) -0.0121(4) -0.0089(7) -0.0022(9)
Cd2C 0.034(3) 0.037(3) 0.017(2) -0.0057(18) 0.0076(17) -0.025(2)
N1 0.0218(17) 0.0339(19) 0.0256(17) -0.0108(15) 0.0024(13) -0.0114(15)
N2 0.0312(19) 0.038(2) 0.0243(17) -0.0121(15) 0.0044(14) -0.0177(16)
N3 0.0253(18) 0.0307(18) 0.0259(17) -0.0120(15) 0.0027(14) -0.0092(15)
N4 0.0235(18) 0.0336(19) 0.0272(18) -0.0149(15) 0.0045(14) -0.0125(15)
N5 0.036(2) 0.035(2) 0.025(2) -0.0086(16) -0.0007(15) -0.0126(16)
N6 0.043(2) 0.045(2) 0.029(2) -0.0130(18) 0.0028(17) -0.0180(19)
C1 0.019(2) 0.031(2) 0.030(2) -0.0087(17) 0.0031(16) -0.0056(17)
C2 0.038(3) 0.047(3) 0.027(2) -0.004(2) -0.0013(18) -0.020(2)
C3 0.0184(19) 0.029(2) 0.035(2) -0.0107(17) 0.0028(16) -0.0078(17)
C4 0.024(2) 0.034(2) 0.034(2) -0.0136(18) 0.0067(17) -0.0128(18)
C5 0.059(3) 0.065(3) 0.033(3) -0.020(2) 0.007(2) -0.041(3)
C6 0.024(2) 0.027(2) 0.028(2) -0.0094(17) 0.0039(16) -0.0102(17)
C7 0.029(2) 0.037(2) 0.033(2) -0.0144(19) -0.0014(18) -0.0071(19)
C8 0.025(2) 0.025(2) 0.031(2) -0.0087(17) 0.0051(16) -0.0119(17)
C9 0.026(2) 0.029(2) 0.032(2) -0.0122(18) 0.0077(17) -0.0125(18)
C10 0.036(2) 0.046(3) 0.043(3) -0.027(2) 0.011(2) -0.019(2)
C11 0.064(3) 0.037(3) 0.028(3) -0.013(2) -0.004(2) -0.011(2)
C12 0.049(3) 0.034(2) 0.025(2) -0.004(2) -0.002(2) -0.004(2)
C13 0.61(3) 0.099(8) 0.037(4) -0.029(5) 0.032(9) -0.188(13)
N13 0.61(3) 0.099(8) 0.037(4) -0.029(5) 0.032(9) -0.188(13)
C14 0.303(19) 0.154(10) 0.048(5) -0.068(6) -0.056(7) 0.119(10)
N14 0.303(19) 0.154(10) 0.048(5) -0.068(6) -0.056(7) 0.119(10)

loop_
_atom_type_symbol
_atom_type_description
_atom_type_scat_dispersion_real
_atom_type_scat_dispersion_imag
_atom_type_scat_source
C C 0.0033 0.0016 'International Tables Vol C Tables 4.2.6.8 and 6.1.1.4'
H H 0.0000 0.0000 'International Tables Vol C Tables 4.2.6.8 and 6.1.1.4'
N N 0.0061 0.0033 'International Tables Vol C Tables 4.2.6.8 and 6.1.1.4'
Se Se -0.0929 2.2259 'International Tables Vol C Tables 4.2.6.8 and 6.1.1.4'
Cd Cd -0.8075 1.2024 'International Tables Vol C Tables 4.2.6.8 and 6.1.1.4'
O O 0.0106 0.0060 'International Tables Vol C Tables 4.2.6.8 and 6.1.1.4'

loop_
_geom_angle_atom_site_label_1
_geom_angle_atom_site_label_2
_geom_angle_atom_site_label_3
_geom_angle
_geom_angle_site_symmetry_1
_geom_angle_site_symmetry_3
_geom_angle_publ_flag
N5 Cd1 N5 180.0 2_556 . ?
N5 Cd1 N1 95.52(12) 2_556 2_556 ?
N5 Cd1 N1 84.48(12) . 2_556 ?
N5 Cd1 N1 84.48(12) 2_556 . ?
N5 Cd1 N1 95.52(12) . . ?
N1 Cd1 N1 180.0 2_556 . ?
N5 Cd1 N3 87.22(12) 2_556 1_455 ?
N5 Cd1 N3 92.78(12) . 1_455 ?
N1 Cd1 N3 86.54(11) 2_556 1_455 ?
N1 Cd1 N3 93.46(11) . 1_455 ?
N5 Cd1 N3 92.78(12) 2_556 2_656 ?
N5 Cd1 N3 87.22(12) . 2_656 ?
N1 Cd1 N3 93.46(11) 2_556 2_656 ?
N1 Cd1 N3 86.54(11) . 2_656 ?
N3 Cd1 N3 180.0 1_455 2_656 ?
C3 Se1 C8 99.17(17) . . ?
C12 Cd2A C11 115.8(2) . . ?
C12 Cd2B C11 123.74(18) . . ?
C11 Cd2C C12 108.3(3) . . ?
C1 N1 N2 105.0(3) . . ?
C1 N1 Cd1 132.8(3) . . ?
N2 N1 Cd1 121.3(3) . . ?
C4 N2 N1 112.6(3) . . ?
C4 N2 H2 123.7 . . ?
N1 N2 H2 123.7 . . ?
C6 N3 N4 105.2(3) . . ?
C6 N3 Cd1 131.7(3) . 1_655 ?
N4 N3 Cd1 118.7(2) . 1_655 ?
C9 N4 N3 112.2(3) . . ?
C9 N4 H4 123.9 . . ?
N3 N4 H4 123.9 . . ?
C11 N5 Cd1 177.9(4) . . ?
N1 C1 C3 110.1(4) . . ?
N1 C1 C2 121.6(4) . . ?
C3 C1 C2 128.3(4) . . ?
C1 C2 H2A 109.5 . . ?
C1 C2 H2B 109.5 . . ?
H2A C2 H2B 109.5 . . ?
C1 C2 H2C 109.5 . . ?
H2A C2 H2C 109.5 . . ?
H2B C2 H2C 109.5 . . ?
C4 C3 C1 106.2(4) . . ?
C4 C3 Se1 126.5(3) . . ?
C1 C3 Se1 127.3(3) . . ?
N2 C4 C3 106.2(4) . . ?
N2 C4 C5 122.5(4) . . ?
C3 C4 C5 131.4(4) . . ?
C4 C5 H5A 109.5 . . ?
C4 C5 H5B 109.5 . . ?
H5A C5 H5B 109.5 . . ?
C4 C5 H5C 109.5 . . ?
H5A C5 H5C 109.5 . . ?
H5B C5 H5C 109.5 . . ?
N3 C6 C8 110.5(4) . . ?
N3 C6 C7 122.1(4) . . ?
C8 C6 C7 127.3(4) . . ?
C6 C7 H7A 109.5 . . ?
C6 C7 H7B 109.5 . . ?
H7A C7 H7B 109.5 . . ?
C6 C7 H7C 109.5 . . ?
H7A C7 H7C 109.5 . . ?
H7B C7 H7C 109.5 . . ?
C9 C8 C6 105.5(4) . . ?
C9 C8 Se1 126.1(3) . . ?
C6 C8 Se1 128.3(3) . . ?
N4 C9 C8 106.6(3) . . ?
N4 C9 C10 122.4(4) . . ?
C8 C9 C10 131.1(4) . . ?
C9 C10 H10A 109.5 . . ?
C9 C10 H10B 109.5 . . ?
H10A C10 H10B 109.5 . . ?
C9 C10 H10C 109.5 . . ?
H10A C10 H10C 109.5 . . ?
H10B C10 H10C 109.5 . . ?
N5 C11 Cd2B 177.2(5) . . ?
N5 C11 Cd2A 160.4(6) . . ?
Cd2B C11 Cd2A 21.28(17) . . ?
N5 C11 Cd2C 148.1(5) . . ?
Cd2B C11 Cd2C 29.5(2) . . ?
Cd2A C11 Cd2C 50.1(3) . . ?
N6 C12 Cd2B 172.0(4) . . ?
N6 C12 Cd2A 162.4(5) . . ?
Cd2B C12 Cd2A 21.69(17) . . ?
N6 C12 Cd2C 147.3(5) . . ?
Cd2B C12 Cd2C 29.1(2) . . ?
Cd2A C12 Cd2C 50.0(3) . . ?
N13 C13 C13 0.0(11) 2_565 2_565 ?
N14 C14 C14 0.0(15) 2_465 2_465 ?

loop_
_geom_bond_atom_site_label_1
_geom_bond_atom_site_label_2
_geom_bond_distance
_geom_bond_site_symmetry_2
_geom_bond_publ_flag
Cd1 N5 2.329(4) 2_556 ?
Cd1 N5 2.329(4) . ?
Cd1 N1 2.377(3) 2_556 ?
Cd1 N1 2.377(3) . ?
Cd1 N3 2.392(3) 1_455 ?
Cd1 N3 2.392(3) 2_656 ?
Se1 C3 1.894(4) . ?
Se1 C8 1.900(4) . ?
Cd2A C12 2.244(6) . ?
Cd2A C11 2.289(6) . ?
Cd2B C12 2.161(5) . ?
Cd2B C11 2.193(5) . ?
Cd2C C11 2.348(7) . ?
Cd2C C12 2.388(6) . ?
N1 C1 1.344(5) . ?
N1 N2 1.365(5) . ?
N2 C4 1.344(6) . ?
N2 H2 0.8800 . ?
N3 C6 1.332(5) . ?
N3 N4 1.368(5) . ?
N3 Cd1 2.392(3) 1_655 ?
N4 C9 1.342(5) . ?
N4 H4 0.8800 . ?
N5 C11 1.132(6) . ?
N6 C12 1.136(6) . ?
C1 C3 1.406(6) . ?
C1 C2 1.484(6) . ?
C2 H2A 0.9800 . ?
C2 H2B 0.9800 . ?
C2 H2C 0.9800 . ?
C3 C4 1.382(6) . ?
C4 C5 1.486(6) . ?
C5 H5A 0.9800 . ?
C5 H5B 0.9800 . ?
C5 H5C 0.9800 . ?
C6 C8 1.411(6) . ?
C6 C7 1.499(6) . ?
C7 H7A 0.9800 . ?
C7 H7B 0.9800 . ?
C7 H7C 0.9800 . ?
C8 C9 1.384(6) . ?
C9 C10 1.498(6) . ?
C10 H10A 0.9800 . ?
C10 H10B 0.9800 . ?
C10 H10C 0.9800 . ?
C13 N13 1.30(3) 2_565 ?
C13 C13 1.30(3) 2_565 ?
C14 N14 1.23(3) 2_465 ?
C14 C14 1.23(3) 2_465 ?

loop_
_geom_hbond_atom_site_label_D
_geom_hbond_atom_site_label_H
_geom_hbond_atom_site_label_A
_geom_hbond_distance_DH
_geom_hbond_distance_HA
_geom_hbond_distance_DA
_geom_hbond_angle_DHA
_geom_hbond_site_symmetry_A
N2 H2 N6 0.88 2.17 2.961(5) 148.7 1_556
N2 H2 N5 0.88 2.65 3.128(5) 115.2 2_556
N4 H4 N6 0.88 2.08 2.930(5) 161.9 1_656
N4 H4 N2 0.88 2.97 3.549(5) 124.6 1_655
N4 H4 N5 0.88 3.01 3.436(5) 112.2 2_656

loop_
_platon_squeeze_void_nr
_platon_squeeze_void_average_x
_platon_squeeze_void_average_y
_platon_squeeze_void_average_z
_platon_squeeze_void_volume
_platon_squeeze_void_count_electrons
1 0.500 0.000 0.000 133.1 15.6
